data_7054210
loop_
_publ_author_name
'Perret, Florent'
'Bonnard, Vanessa'
'Danylyuk, Oksana'
'Suwinska, Kinga'
'Coleman, Anthony W.'

_publ_section_title
;
 Conformational extremes in the supramolecular assemblies of
 para-sulfonato-calix[8]arene
;
_journal_issue 7
_journal_name_full 'New Journal of Chemistry'
_journal_page_first 987
_journal_paper_doi 10.1039/b604349f
_journal_volume 30
_journal_year 2006
_chemical_formula_moiety 'C56 H48 O32 S8 . 3(C4 H16 N2) . 2(H2 O) . C H3 O H'
_chemical_formula_sum 'C69 H64 N6 O35 S8'
_chemical_formula_weight 1793.81
_chemical_name_common
;para-sulfonatocalix(8)arene / 1,4-hexanediammonium cation
complex
;
_chemical_name_systematic
;
?
;
_space_group_IT_number 15
_symmetry_cell_setting monoclinic
_symmetry_space_group_name_Hall '-C 2yc'
_symmetry_space_group_name_H-M 'C 1 2/c 1'
_atom_sites_solution_hydrogens geom
_atom_sites_solution_primary direct
_atom_sites_solution_secondary difmap
_audit_creation_method SHELXL-97
_cell_angle_alpha 90.000(2)
_cell_angle_beta 119.279(2)
_cell_angle_gamma 90.000(3)
_cell_formula_units_Z 4
_cell_length_a 24.3724(9)
_cell_length_b 22.2422(8)
_cell_length_c 23.340(1)
_cell_measurement_temperature 100(2)
_cell_volume 11036.1(8)
_computing_cell_refinement 'Denzo / Scalepak (Otwinowski & Minor, 1997)'
_computing_data_collection 'Collect (Nonius B.V., 1998)'
_computing_data_reduction 'Denzo / Scalepak (Otwinowski & Minor, 1997)'
_computing_molecular_graphics 'ORTEP-3 (Johnson & Burnet, 1996)'
_computing_structure_refinement 'SHELXL-97 (Sheldrick, 1997)'
_computing_structure_solution 'SHELXS-97 (Sheldrick, 1990)'
_diffrn_ambient_temperature 100(2)
_diffrn_detector_area_resol_mean 9.1
_diffrn_measured_fraction_theta_full 0.992
_diffrn_measured_fraction_theta_max 0.992
_diffrn_measurement_device_type 'Kappa CCD'
_diffrn_measurement_method '\f and \w scans'
_diffrn_radiation_monochromator graphite
_diffrn_radiation_source 'fine-focus sealed tube'
_diffrn_radiation_type MoK\a
_diffrn_radiation_wavelength 0.71073
_diffrn_reflns_av_R_equivalents 0.0635
_diffrn_reflns_av_sigmaI/netI 0.0443
_diffrn_reflns_limit_h_max 22
_diffrn_reflns_limit_h_min -22
_diffrn_reflns_limit_k_max 20
_diffrn_reflns_limit_k_min -20
_diffrn_reflns_limit_l_max 21
_diffrn_reflns_limit_l_min -21
_diffrn_reflns_number 16344
_diffrn_reflns_theta_full 18.79
_diffrn_reflns_theta_max 18.79
_diffrn_reflns_theta_min 2.65
_exptl_absorpt_coefficient_mu 0.223
_exptl_absorpt_correction_type none
_exptl_crystal_colour colourless
_exptl_crystal_density_diffrn 1.096
_exptl_crystal_density_method 'not measured'
_exptl_crystal_description plate
_exptl_crystal_F_000 3664
_exptl_crystal_size_max 0.30
_exptl_crystal_size_mid 0.20
_exptl_crystal_size_min 0.07
_platon_squeeze_details ' ?'
_refine_diff_density_max 0.927
_refine_diff_density_min -0.498
_refine_diff_density_rms 0.139
_refine_ls_extinction_coef 0.0010(7)
_refine_ls_extinction_expression Fc^*^=kFc[1+0.001xFc^2^\l^3^/sin(2\q)]^-1/4^
_refine_ls_extinction_method SHELXL
_refine_ls_goodness_of_fit_ref 2.196
_refine_ls_hydrogen_treatment riding
_refine_ls_matrix_type full
_refine_ls_number_parameters 362
_refine_ls_number_reflns 4256
_refine_ls_number_restraints 21
_refine_ls_restrained_S_all 2.205
_refine_ls_R_factor_all 0.2058
_refine_ls_R_factor_gt 0.1892
_refine_ls_shift/su_max 0.278
_refine_ls_shift/su_mean 0.047
_refine_ls_structure_factor_coef Fsqd
_refine_ls_weighting_details 'calc w=1/[\s^2^(Fo^2^)+(0.2000P)^2^+0.0000P] where P=(Fo^2^+2Fc^2^)/3'
_refine_ls_weighting_scheme calc
_refine_ls_wR_factor_gt 0.4826
_refine_ls_wR_factor_ref 0.4992
_reflns_number_gt 3518
_reflns_number_total 4256
_reflns_threshold_expression >2\s(I)
_cod_data_source_file b604349f.txt
_cod_data_source_block 1a
_cod_depositor_comments
;
The following automatic conversions were performed:

'_symmetry_cell_setting' value 'Monoclinic' changed to 'monoclinic'
according to
/usr/data/users/saulius/automatic-downloads/retrospective/RSC/lib/dictionaries/cif_core.dic
dictionary named 'cif_core.dic' version 2.4.2 from 2011-04-26.

Automatic conversion script
Id: cif_fix_values 2281 2013-09-26 08:29:07Z andrius 
;
_cod_original_cell_volume 11035.9(8)
_cod_original_sg_symbol_H-M C2/c
_cod_database_code 7054210

loop_
_symmetry_equiv_pos_as_xyz
'x, y, z'
'x, -y, z+1/2'
'x+1/2, y+1/2, z'
'x+1/2, -y+1/2, z+1/2'
'-x, -y, -z'
'-x, y, -z-1/2'
'-x+1/2, -y+1/2, -z'
'-x+1/2, y+1/2, -z-1/2'

loop_
_atom_site_label
_atom_site_type_symbol
_atom_site_fract_x
_atom_site_fract_y
_atom_site_fract_z
_atom_site_U_iso_or_equiv
_atom_site_adp_type
_atom_site_occupancy
_atom_site_symmetry_multiplicity
_atom_site_calc_flag
_atom_site_refinement_flags
_atom_site_disorder_assembly
_atom_site_disorder_group
C20 C 0.2386(6) 0.4314(6) 0.0387(7) 0.065(4) Uiso 1 1 d . . .
C21 C 0.1752(6) 0.4181(6) 0.0017(7) 0.065(4) Uiso 1 1 d . . .
H21 H 0.1527 0.4336 -0.0417 0.078 Uiso 1 1 calc R . .
C22 C 0.1441(6) 0.3846(6) 0.0240(7) 0.063(4) Uiso 1 1 d . . .
C23 C 0.1745(7) 0.3594(7) 0.0873(8) 0.081(4) Uiso 1 1 d . . .
H23 H 0.1523 0.3360 0.1033 0.098 Uiso 1 1 calc R . .
C24 C 0.2691(6) 0.4050(5) 0.1014(6) 0.052(3) Uiso 1 1 d . . .
C25 C 0.2399(7) 0.3705(6) 0.1261(7) 0.071(4) Uiso 1 1 d . . .
C26 C 0.2745(8) 0.3391(7) 0.1947(8) 0.088(5) Uiso 1 1 d . . .
H26A H 0.3185 0.3305 0.2062 0.106 Uiso 1 1 calc R . .
H26B H 0.2536 0.3004 0.1928 0.106 Uiso 1 1 calc R . .
C27 C 0.2737(6) 0.3800(6) 0.2485(7) 0.065(4) Uiso 1 1 d . . .
C28 C 0.3234(6) 0.4169(6) 0.2870(7) 0.064(4) Uiso 1 1 d . . .
C29 C 0.3264(6) 0.4483(5) 0.3387(6) 0.054(3) Uiso 1 1 d . . .
C30 C 0.2780(7) 0.4438(7) 0.3529(8) 0.081(4) Uiso 1 1 d . A .
H30 H 0.2780 0.4679 0.3865 0.097 Uiso 1 1 calc R . .
C31 C 0.2263(7) 0.4017(7) 0.3156(8) 0.079(4) Uiso 1 1 d . . .
C32 C 0.2249(8) 0.3734(7) 0.2628(9) 0.094(5) Uiso 1 1 d . A .
H32 H 0.1899 0.3487 0.2354 0.112 Uiso 1 1 calc R . .
C33 C 0.3817(6) 0.4877(6) 0.3828(6) 0.069(4) Uiso 1 1 d . . .
H33A H 0.3666 0.5232 0.3966 0.083 Uiso 1 1 calc R . .
H33B H 0.4026 0.5021 0.3581 0.083 Uiso 1 1 calc R . .
C34 C 0.4736(6) 0.4142(5) 0.4406(7) 0.057(4) Uiso 1 1 d . . .
C35 C 0.4302(6) 0.4522(5) 0.4450(6) 0.053(3) Uiso 1 1 d . . .
C36 C 0.4259(6) 0.4552(6) 0.5028(6) 0.058(4) Uiso 1 1 d . . .
H36 H 0.3963 0.4814 0.5053 0.070 Uiso 1 1 calc R . .
C37 C 0.5066(6) 0.3810(6) 0.5519(7) 0.067(4) Uiso 1 1 d . . .
H37 H 0.5322 0.3563 0.5885 0.081 Uiso 1 1 calc R . .
C38 C 0.5123(6) 0.3769(5) 0.4947(6) 0.055(4) Uiso 1 1 d . . .
C39 C 0.4648(6) 0.4201(6) 0.5558(7) 0.059(4) Uiso 1 1 d . . .
C40 C 0.5594(6) 0.3363(6) 0.4927(7) 0.065(4) Uiso 1 1 d . . .
H40A H 0.5463 0.3270 0.4463 0.078 Uiso 1 1 calc R . .
H40B H 0.5599 0.2981 0.5146 0.078 Uiso 1 1 calc R . .
C41 C 0.6434(6) 0.3975(6) 0.4941(7) 0.057(4) Uiso 1 1 d . . .
C42 C 0.6243(6) 0.3611(6) 0.5245(6) 0.059(4) Uiso 1 1 d . . .
C43 C 0.6678(6) 0.3470(6) 0.5930(7) 0.069(4) Uiso 1 1 d . . .
H43 H 0.6558 0.3200 0.6164 0.083 Uiso 1 1 calc R . .
C44 C 0.7249(7) 0.3726(6) 0.6228(7) 0.070(4) Uiso 1 1 d . . .
C45 C 0.7442(7) 0.4063(6) 0.5923(7) 0.067(4) Uiso 1 1 d . . .
H45 H 0.7863 0.4206 0.6145 0.081 Uiso 1 1 calc R . .
C46 C 0.2969(7) 0.4239(6) -0.0234(8) 0.079(4) Uiso 1 1 d . . .
C47 C 0.2719(7) 0.4662(7) 0.0107(7) 0.080(4) Uiso 1 1 d . . .
H47A H 0.3074 0.4885 0.0462 0.096 Uiso 1 1 calc R . .
H47B H 0.2427 0.4957 -0.0215 0.096 Uiso 1 1 calc R . .
S1 S 0.0616(2) 0.3692(3) -0.0245(3) 0.109(2) Uani 1 1 d . . .
O5A O 0.0472(12) 0.3125(13) -0.0029(13) 0.119(8) Uiso 0.50 1 d P . .
O6A O 0.0441(16) 0.3763(18) -0.0915(19) 0.157(12) Uiso 0.50 1 d P . .
O7B O 0.0322(11) 0.4141(11) -0.0110(12) 0.110(7) Uiso 0.50 1 d P . .
O5B O 0.0356(11) 0.4137(12) -0.0746(13) 0.106(7) Uiso 0.50 1 d P . .
O6B O 0.0397(15) 0.3602(15) 0.0196(16) 0.147(10) Uiso 0.50 1 d P . .
O7A O 0.0570(12) 0.3146(12) -0.0614(14) 0.127(8) Uiso 0.50 1 d P . .
S2A S 0.1603(5) 0.4120(7) 0.3301(6) 0.097(3) Uiso 0.50 1 d P A 1
O14A O 0.1951(19) 0.388(2) 0.402(2) 0.168(15) Uiso 0.50 1 d P A 1
O15A O 0.1131(13) 0.3831(14) 0.2820(14) 0.109(9) Uiso 0.50 1 d P A 1
O16A O 0.1606(13) 0.4612(14) 0.3596(15) 0.126(9) Uiso 0.50 1 d P A 1
S2B S 0.1709(4) 0.3773(5) 0.3389(4) 0.070(3) Uiso 0.50 1 d P A 2
O14B O 0.1064(15) 0.4196(17) 0.2756(16) 0.140(11) Uiso 0.50 1 d P A 2
O15B O 0.1710(10) 0.3241(11) 0.3451(11) 0.098(6) Uiso 0.50 1 d P A 2
O16B O 0.1811(13) 0.4221(16) 0.3916(15) 0.103(8) Uiso 0.50 1 d P A 2
S3 S 0.4628(2) 0.4255(2) 0.6309(2) 0.0903(18) Uani 1 1 d . . .
O8A O 0.4107(10) 0.4642(11) 0.6229(10) 0.078(6) Uiso 0.50 1 d P . .
O9A O 0.5210(15) 0.4472(15) 0.6790(15) 0.123(10) Uiso 0.50 1 d P . .
O10A O 0.4601(13) 0.3589(10) 0.6466(12) 0.091(7) Uiso 0.50 1 d P . .
O8B O 0.4939(14) 0.3731(11) 0.6711(13) 0.104(8) Uiso 0.50 1 d P . .
O9B O 0.3960(9) 0.4317(10) 0.6102(9) 0.067(6) Uiso 0.50 1 d P . .
O10B O 0.5093(10) 0.4791(11) 0.6670(10) 0.076(6) Uiso 0.50 1 d P . .
S4 S 0.7788(3) 0.3515(3) 0.7059(2) 0.114(2) Uani 1 1 d . . .
O11A O 0.7970(18) 0.4003(15) 0.7401(16) 0.135(10) Uiso 0.50 1 d P . .
O12A O 0.8233(8) 0.3051(8) 0.7001(9) 0.075(5) Uiso 0.50 1 d P . .
O13A O 0.7510(11) 0.3292(12) 0.7323(12) 0.080(7) Uiso 0.50 1 d P . .
O11B O 0.7334(14) 0.2995(15) 0.7193(15) 0.125(11) Uiso 0.50 1 d P . .
O12B O 0.7462(16) 0.3959(14) 0.7375(15) 0.148(10) Uiso 0.50 1 d P . .
O13B O 0.8337(18) 0.3936(15) 0.7351(17) 0.149(11) Uiso 0.50 1 d P . .
O1 O 0.3321(4) 0.4188(4) 0.1415(5) 0.071(3) Uani 1 1 d . . .
H1 H 0.3528 0.4077 0.1233 0.106 Uiso 1 1 calc R . .
O2 O 0.3726(4) 0.4247(4) 0.2732(4) 0.072(3) Uani 1 1 d . . .
H2 H 0.3595 0.4180 0.2331 0.108 Uiso 1 1 calc R . .
O3 O 0.4777(4) 0.4123(4) 0.3857(4) 0.069(3) Uani 1 1 d . . .
H3 H 0.4922 0.3788 0.3830 0.104 Uiso 1 1 calc R . .
O4 O 0.6036(4) 0.4133(4) 0.4283(4) 0.069(3) Uani 1 1 d . . .
H4 H 0.6223 0.4077 0.4066 0.103 Uiso 1 1 calc R . .
O11A' O 0.5000 0.3248(5) 0.2500 0.025(6) Uiso 0.68(3) 2 d SP . 1
C11A C 0.4495(15) 0.2808(16) 0.2032(16) 0.094(10) Uiso 0.338(15) 1 d P . 1
O12A' O 0.5000 0.2396(17) 0.2500 0.070(16) Uiso 0.32(3) 2 d SP . 2
C12A C 0.4495(15) 0.2808(16) 0.2032(16) 0.094(10) Uiso 0.162(15) 1 d P . 2
N1C N 0.3804(9) 0.2330(9) 0.1299(9) 0.164(7) Uiso 1 1 d D . .
C2C C 0.3289(10) 0.2628(10) 0.0767(11) 0.165(9) Uiso 1 1 d D . .
H2C1 H 0.3475 0.2870 0.0549 0.198 Uiso 1 1 calc R . .
H2C2 H 0.3129 0.2920 0.0971 0.198 Uiso 1 1 calc R . .
C3C C 0.2712(8) 0.2329(8) 0.0219(9) 0.123(7) Uiso 1 1 d D . .
H3C1 H 0.2855 0.2046 -0.0007 0.147 Uiso 1 1 calc R . .
H3C2 H 0.2511 0.2088 0.0422 0.147 Uiso 1 1 calc R . .
N1B N 0.457(3) 0.1529(17) 0.303(3) 0.25(2) Uiso 0.50 1 d PD . .
C2B C 0.4411(10) 0.2103(10) 0.3165(11) 0.046(6) Uiso 0.50 1 d PD . .
H2B1 H 0.3953 0.2129 0.2856 0.056 Uiso 0.50 1 calc PR . .
H2B2 H 0.4607 0.2381 0.2987 0.056 Uiso 0.50 1 calc PR . .
C3B C 0.4483(19) 0.243(4) 0.377(3) 0.39(6) Uiso 0.50 1 d PD . .
H3B1 H 0.4716 0.2175 0.4158 0.474 Uiso 0.50 1 calc PR . .
H3B2 H 0.4729 0.2804 0.3831 0.474 Uiso 0.50 1 calc PR . .
C4B C 0.3846(17) 0.2587(19) 0.3687(17) 0.136(14) Uiso 0.50 1 d PD . .
H4B1 H 0.3693 0.2918 0.3362 0.163 Uiso 0.50 1 calc PR . .
H4B2 H 0.3580 0.2236 0.3456 0.163 Uiso 0.50 1 calc PR . .
C5B C 0.3641(19) 0.2762(17) 0.4174(19) 0.127(13) Uiso 0.50 1 d PD . .
H5B1 H 0.4029 0.2930 0.4543 0.152 Uiso 0.50 1 calc PR . .
H5B2 H 0.3365 0.3113 0.3964 0.152 Uiso 0.50 1 calc PR . .
N6B N 0.335(4) 0.247(3) 0.449(4) 0.37(4) Uiso 0.50 1 d PD . .
N1D N 0.6110(11) 0.3888(11) 0.7767(12) 0.087(7) Uiso 0.50 1 d PD . .
C2D C 0.6632(14) 0.4235(17) 0.7888(18) 0.133(14) Uiso 0.50 1 d PD . .
H2D1 H 0.6509 0.4660 0.7883 0.160 Uiso 0.50 1 calc PR . .
H2D2 H 0.6698 0.4183 0.7505 0.160 Uiso 0.50 1 calc PR . .
C3D C 0.7291(16) 0.416(3) 0.851(2) 0.21(2) Uiso 0.50 1 d PD . .
H3D1 H 0.7240 0.4164 0.8910 0.247 Uiso 0.50 1 calc PR . .
H3D2 H 0.7467 0.3760 0.8497 0.247 Uiso 0.50 1 calc PR . .
C4D C 0.7752(18) 0.465(3) 0.857(4) 0.34(5) Uiso 0.50 1 d PD . .
H4D1 H 0.7596 0.4803 0.8115 0.413 Uiso 0.50 1 calc PR . .
H4D2 H 0.7689 0.4986 0.8813 0.413 Uiso 0.50 1 calc PR . .
C5D C 0.8466(17) 0.459(2) 0.886(2) 0.19(2) Uiso 0.50 1 d PD . .
H5D1 H 0.8659 0.4711 0.9331 0.228 Uiso 0.50 1 calc PR . .
H5D2 H 0.8557 0.4158 0.8858 0.228 Uiso 0.50 1 calc PR . .
N6D N 0.879(2) 0.491(3) 0.858(3) 0.27(3) Uiso 0.50 1 d PD . .
O2W O 0.6548(14) 0.2787(13) 0.7534(15) 0.148(10) Uiso 0.50 1 d P . .
O1W O 0.4793(14) 0.4376(12) 0.2367(19) 0.163(12) Uiso 0.50 1 d P . .

loop_
_atom_site_aniso_label
_atom_site_aniso_U_11
_atom_site_aniso_U_22
_atom_site_aniso_U_33
_atom_site_aniso_U_23
_atom_site_aniso_U_13
_atom_site_aniso_U_12
S1 0.077(3) 0.152(5) 0.093(4) -0.048(4) 0.039(3) -0.026(3)
S3 0.111(4) 0.114(4) 0.080(3) 0.037(3) 0.073(3) 0.041(3)
S4 0.117(4) 0.162(5) 0.063(3) 0.010(3) 0.043(3) 0.029(4)
O1 0.059(6) 0.076(7) 0.078(7) -0.003(5) 0.034(5) 0.001(5)
O2 0.080(6) 0.088(7) 0.065(7) -0.010(6) 0.048(6) 0.000(5)
O3 0.088(7) 0.096(7) 0.049(6) -0.022(5) 0.053(5) -0.007(6)
O4 0.072(6) 0.077(6) 0.055(6) 0.002(5) 0.030(5) 0.016(5)

loop_
_atom_type_symbol
_atom_type_description
_atom_type_scat_dispersion_real
_atom_type_scat_dispersion_imag
_atom_type_scat_source
C C 0.0033 0.0016 'International Tables Vol C Tables 4.2.6.8 and 6.1.1.4'
H H 0.0000 0.0000 'International Tables Vol C Tables 4.2.6.8 and 6.1.1.4'
S S 0.1246 0.1234 'International Tables Vol C Tables 4.2.6.8 and 6.1.1.4'
O O 0.0106 0.0060 'International Tables Vol C Tables 4.2.6.8 and 6.1.1.4'
N N 0.0061 0.0033 'International Tables Vol C Tables 4.2.6.8 and 6.1.1.4'

loop_
_geom_angle_atom_site_label_1
_geom_angle_atom_site_label_2
_geom_angle_atom_site_label_3
_geom_angle
_geom_angle_site_symmetry_1
_geom_angle_site_symmetry_3
C21 C20 C24 115.0(12) . .
C21 C20 C47 121.3(13) . .
C24 C20 C47 123.4(12) . .
C22 C21 C20 123.3(14) . .
C21 C22 C23 121.5(13) . .
C21 C22 S1 122.4(11) . .
C23 C22 S1 116.1(10) . .
C22 C23 C25 116.9(13) . .
C25 C24 O1 118.6(12) . .
C25 C24 C20 124.0(12) . .
O1 C24 C20 117.3(11) . .
C24 C25 C23 119.3(13) . .
C24 C25 C26 123.8(13) . .
C23 C25 C26 116.8(12) . .
C25 C26 C27 110.6(12) . .
C28 C27 C32 119.4(13) . .
C28 C27 C26 121.4(12) . .
C32 C27 C26 118.7(13) . .
C29 C28 C27 122.2(12) . .
C29 C28 O2 117.4(11) . .
C27 C28 O2 120.4(12) . .
C28 C29 C30 119.7(12) . .
C28 C29 C33 122.8(11) . .
C30 C29 C33 117.6(12) . .
C29 C30 C31 119.5(13) . .
C32 C31 C30 117.7(14) . .
C32 C31 S2B 116.6(12) . .
C30 C31 S2B 125.2(12) . .
C32 C31 S2A 126.3(13) . .
C30 C31 S2A 113.1(11) . .
S2B C31 S2A 26.0(4) . .
C31 C32 C27 121.2(16) . .
C29 C33 C35 110.9(11) . .
O3 C34 C35 120.3(12) . .
O3 C34 C38 120.4(11) . .
C35 C34 C38 119.3(12) . .
C34 C35 C36 120.9(12) . .
C34 C35 C33 119.6(11) . .
C36 C35 C33 119.3(11) . .
C39 C36 C35 119.6(12) . .
C39 C37 C38 121.5(13) . .
C37 C38 C34 118.2(11) . .
C37 C38 C40 120.5(12) . .
C34 C38 C40 121.3(11) . .
C36 C39 C37 120.4(12) . .
C36 C39 S3 120.6(10) . .
C37 C39 S3 119.0(10) . .
C38 C40 C42 114.3(10) . .
C42 C41 C46 123.9(13) . 6_656
C42 C41 O4 120.8(12) . .
C46 C41 O4 115.3(11) 6_656 .
C41 C42 C43 118.0(12) . .
C41 C42 C40 122.2(12) . .
C43 C42 C40 119.7(12) . .
C44 C43 C42 119.5(13) . .
C45 C44 C43 122.3(15) . .
C45 C44 S4 118.9(12) . .
C43 C44 S4 118.4(11) . .
C44 C45 C46 121.7(14) . 6_656
C41 C46 C45 114.4(13) 6_656 6_656
C41 C46 C47 125.8(14) 6_656 .
C45 C46 C47 119.7(13) 6_656 .
C20 C47 C46 110.4(11) . .
O7B S1 O6B 59.7(15) . .
O7B S1 O6A 105.5(19) . .
O6B S1 O6A 145.1(19) . .
O7B S1 O5B 66.7(15) . .
O6B S1 O5B 122.2(17) . .
O6A S1 O5B 40.6(14) . .
O7B S1 O7A 148.7(15) . .
O6B S1 O7A 111.8(17) . .
O6A S1 O7A 63.0(17) . .
O5B S1 O7A 102.6(15) . .
O7B S1 O5A 108.4(14) . .
O6B S1 O5A 51.3(14) . .
O6A S1 O5A 119.0(19) . .
O5B S1 O5A 142.9(14) . .
O7A S1 O5A 61.6(13) . .
O7B S1 C22 105.6(11) . .
O6B S1 C22 106.2(14) . .
O6A S1 C22 108.3(14) . .
O5B S1 C22 107.3(11) . .
O7A S1 C22 105.7(11) . .
O5A S1 C22 109.3(12) . .
O6B O5A S1 61(2) . .
O6B O5A O7A 119(3) . .
S1 O5A O7A 59.2(15) . .
O5B O6A S1 70(3) . .
O5B O6A O7A 128(4) . .
S1 O6A O7A 60.0(18) . .
S1 O7B O6B 61.3(18) . .
S1 O7B O5B 58.9(14) . .
O6B O7B O5B 117(3) . .
O6A O5B S1 69(3) . .
O6A O5B O7B 121(4) . .
S1 O5B O7B 54.5(14) . .
O5A O6B O7B 123(3) . .
O5A O6B S1 68(2) . .
O7B O6B S1 59.0(17) . .
S1 O7A O5A 59.3(15) . .
S1 O7A O6A 57.0(18) . .
O5A O7A O6A 111(3) . .
O16A S2A O15A 130(2) . .
O16A S2A O14A 82(2) . .
O15A S2A O14A 123(2) . .
O16A S2A C31 115.6(14) . .
O15A S2A C31 105.3(14) . .
O14A S2A C31 95.2(16) . .
O15B S2B O16B 124.6(19) . .
O15B S2B C31 112.6(13) . .
O16B S2B C31 101.7(12) . .
O15B S2B O14B 124.4(18) . .
O16B S2B O14B 93.1(19) . .
C31 S2B O14B 94.5(12) . .
O9A S3 O9B 139.7(15) . .
O9A S3 O8B 75.7(18) . .
O9B S3 O8B 115.6(14) . .
O9A S3 O8A 112.1(17) . .
O9B S3 O8A 31.5(9) . .
O8B S3 O8A 134.0(13) . .
O9A S3 O10A 106.6(18) . .
O9B S3 O10A 89.8(13) . .
O8B S3 O10A 31.0(11) . .
O8A S3 O10A 117.3(13) . .
O9A S3 O10B 29.1(13) . .
O9B S3 O10B 119.9(12) . .
O8B S3 O10B 104.5(15) . .
O8A S3 O10B 88.6(13) . .
O10A S3 O10B 134.9(14) . .
O9A S3 C39 108.1(12) . .
O9B S3 C39 104.1(9) . .
O8B S3 C39 109.0(10) . .
O8A S3 C39 110.6(9) . .
O10A S3 C39 101.3(10) . .
O10B S3 C39 102.7(8) . .
O9B O8A S3 74(2) . .
O10B O9A S3 88(4) . .
O10B O9A O8B 141(4) . .
S3 O9A O8B 53.7(15) . .
O8B O10A S3 69(3) . .
O10A O8B S3 80(3) . .
O10A O8B O9A 131(4) . .
S3 O8B O9A 50.6(13) . .
O8A O9B S3 75(2) . .
O9A O10B S3 62(3) . .
O13A S4 O11A 98(2) . .
O13A S4 O13B 128.0(19) . .
O11A S4 O13B 39.7(15) . .
O13A S4 O12A 111.0(13) . .
O11A S4 O12A 124.7(19) . .
O13B S4 O12A 87.0(16) . .
O13A S4 O12B 60.7(15) . .
O11A S4 O12B 46.8(17) . .
O13B S4 O12B 86.6(17) . .
O12A S4 O12B 161.4(13) . .
O13A S4 O11B 22.7(15) . .
O11A S4 O11B 120(2) . .
O13B S4 O11B 147.5(17) . .
O12A S4 O11B 96.2(12) . .
O12B S4 O11B 80.2(15) . .
O13A S4 C44 111.0(12) . .
O11A S4 C44 107.4(15) . .
O13B S4 C44 110.4(14) . .
O12A S4 C44 104.7(8) . .
O12B S4 C44 94.0(12) . .
O11B S4 C44 100.1(11) . .
O13B O11A O12B 164(5) . .
O13B O11A S4 82(3) . .
O12B O11A S4 82(3) . .
O11B O13A S4 119(4) . .
O11B O13A O12B 147(4) . .
S4 O13A O12B 73.9(19) . .
O13A O11B S4 38(3) . .
O11A O12B O13A 88(3) . .
O11A O12B S4 51(2) . .
O13A O12B S4 45.4(13) . .
O11A O13B S4 59(3) . .
C11A O11A' C11A 101(3) . 6_656
N1C C2C C3C 126.1(19) . .
C3C C3C C2C 118(2) 7 .
N1B C2B C3B 136(4) . .
C4B C3B C2B 111(2) . .
C5B C4B C3B 132(3) . .
N6B C5B C4B 136(4) . .
N1D C2D C3D 123(3) . .
C4D C3D C2D 112(3) . .
C5D C4D C3D 126(3) . .
N6D C5D C4D 120(3) . .

loop_
_geom_bond_atom_site_label_1
_geom_bond_atom_site_label_2
_geom_bond_distance
_geom_bond_site_symmetry_2
C20 C21 1.385(17) .
C20 C24 1.403(17) .
C20 C47 1.486(18) .
C21 C22 1.336(16) .
C22 C23 1.406(19) .
C22 S1 1.793(14) .
C23 C25 1.42(2) .
C24 C25 1.354(17) .
C24 O1 1.385(15) .
C25 C26 1.56(2) .
C26 C27 1.56(2) .
C27 C28 1.372(17) .
C27 C32 1.391(19) .
C28 C29 1.366(17) .
C28 O2 1.396(15) .
C29 C30 1.374(17) .
C29 C33 1.513(17) .
C30 C31 1.47(2) .
C31 C32 1.37(2) .
C31 S2B 1.771(17) .
C31 S2A 1.814(18) .
C33 C35 1.564(17) .
C34 O3 1.334(14) .
C34 C35 1.396(16) .
C34 C38 1.416(17) .
C35 C36 1.406(16) .
C36 C39 1.375(17) .
C37 C39 1.375(16) .
C37 C38 1.413(17) .
C38 C40 1.479(17) .
C39 S3 1.780(14) .
C40 C42 1.486(18) .
C41 C42 1.304(16) .
C41 C46 1.398(18) 6_656
C41 O4 1.402(15) .
C42 C43 1.454(19) .
C43 C44 1.341(18) .
C44 C45 1.273(17) .
C44 S4 1.793(16) .
C45 C46 1.47(2) 6_656
C46 C41 1.398(18) 6_656
C46 C45 1.47(2) 6_656
C46 C47 1.537(19) .
S1 O7B 1.35(3) .
S1 O6B 1.38(3) .
S1 O6A 1.41(4) .
S1 O5B 1.42(3) .
S1 O7A 1.46(3) .
S1 O5A 1.46(3) .
O5A O6B 1.23(3) .
O5A O7A 1.50(3) .
O6A O5B 0.98(3) .
O6A O7A 1.50(4) .
O7B O6B 1.36(3) .
O7B O5B 1.53(3) .
S2A O16A 1.29(3) .
S2A O15A 1.32(3) .
S2A O14A 1.56(4) .
S2B O15B 1.19(2) .
S2B O16B 1.51(3) .
S2B O14B 1.81(4) .
S3 O9A 1.40(3) .
S3 O9B 1.462(19) .
S3 O8B 1.46(3) .
S3 O8A 1.47(2) .
S3 O10A 1.54(2) .
S3 O10B 1.57(2) .
O8A O9B 0.80(2) .
O9A O10B 0.77(3) .
O9A O8B 1.75(4) .
O10A O8B 0.80(3) .
S4 O13A 1.22(3) .
S4 O11A 1.29(3) .
S4 O13B 1.50(4) .
S4 O12A 1.552(18) .
S4 O12B 1.65(3) .
S4 O11B 1.73(3) .
O11A O13B 0.97(4) .
O11A O12B 1.21(4) .
O13A O11B 0.77(3) .
O13A O12B 1.50(4) .
O11A' C11A 1.53(3) .
O11A' C11A 1.53(3) 6_656
O12A' C12A 1.50(4) 6_656
N1C C2C 1.424(16) .
C2C C3C 1.515(17) .
C3C C3C 1.29(3) 7
N1B C2B 1.416(19) .
C2B C3B 1.51(2) .
C3B C4B 1.51(2) .
C4B C5B 1.500(18) .
C5B N6B 1.41(2) .
N1D C2D 1.395(18) .
C2D C3D 1.56(2) .
C3D C4D 1.54(2) .
C4D C5D 1.53(2) .
C5D N6D 1.44(2) .
O1W O1W 0.89(6) 6_656

loop_
_geom_torsion_atom_site_label_1
_geom_torsion_atom_site_label_2
_geom_torsion_atom_site_label_3
_geom_torsion_atom_site_label_4
_geom_torsion
_geom_torsion_site_symmetry_1
_geom_torsion_site_symmetry_4
C24 C20 C21 C22 2.3(19) . .
C47 C20 C21 C22 176.8(12) . .
C20 C21 C22 C23 -1(2) . .
C20 C21 C22 S1 178.9(10) . .
C21 C22 C23 C25 -1(2) . .
S1 C22 C23 C25 179.3(10) . .
C21 C20 C24 C25 -1.9(19) . .
C47 C20 C24 C25 -176.3(12) . .
C21 C20 C24 O1 -177.4(10) . .
C47 C20 C24 O1 8.2(18) . .
O1 C24 C25 C23 175.7(11) . .
C20 C24 C25 C23 0(2) . .
O1 C24 C25 C26 -7.2(19) . .
C20 C24 C25 C26 177.4(12) . .
C22 C23 C25 C24 1(2) . .
C22 C23 C25 C26 -176.2(12) . .
C24 C25 C26 C27 92.5(16) . .
C23 C25 C26 C27 -90.4(15) . .
C25 C26 C27 C28 -95.9(16) . .
C25 C26 C27 C32 92.0(16) . .
C32 C27 C28 C29 -1(2) . .
C26 C27 C28 C29 -173.1(13) . .
C32 C27 C28 O2 -179.3(13) . .
C26 C27 C28 O2 9(2) . .
C27 C28 C29 C30 -1(2) . .
O2 C28 C29 C30 177.6(12) . .
C27 C28 C29 C33 178.2(12) . .
O2 C28 C29 C33 -3.4(18) . .
C28 C29 C30 C31 5(2) . .
C33 C29 C30 C31 -174.1(12) . .
C29 C30 C31 C32 -7(2) . .
C29 C30 C31 S2B 164.4(12) . .
C29 C30 C31 S2A -169.1(12) . .
C30 C31 C32 C27 6(2) . .
S2B C31 C32 C27 -166.8(12) . .
S2A C31 C32 C27 164.8(13) . .
C28 C27 C32 C31 -2(2) . .
C26 C27 C32 C31 170.6(14) . .
C28 C29 C33 C35 -94.3(14) . .
C30 C29 C33 C35 84.7(14) . .
O3 C34 C35 C36 -179.2(11) . .
C38 C34 C35 C36 2.0(18) . .
O3 C34 C35 C33 6.2(17) . .
C38 C34 C35 C33 -172.5(11) . .
C29 C33 C35 C34 81.4(14) . .
C29 C33 C35 C36 -93.2(13) . .
C34 C35 C36 C39 -0.3(18) . .
C33 C35 C36 C39 174.3(11) . .
C39 C37 C38 C34 0.0(18) . .
C39 C37 C38 C40 177.5(11) . .
O3 C34 C38 C37 179.4(11) . .
C35 C34 C38 C37 -1.9(17) . .
O3 C34 C38 C40 1.9(18) . .
C35 C34 C38 C40 -179.4(11) . .
C35 C36 C39 C37 -1.7(19) . .
C35 C36 C39 S3 177.1(9) . .
C38 C37 C39 C36 1.8(19) . .
C38 C37 C39 S3 -177.0(10) . .
C37 C38 C40 C42 -80.3(15) . .
C34 C38 C40 C42 97.1(15) . .
C46 C41 C42 C43 0(2) 6_656 .
O4 C41 C42 C43 -179.3(10) . .
C46 C41 C42 C40 176.9(12) 6_656 .
O4 C41 C42 C40 -2.3(19) . .
C38 C40 C42 C41 -83.1(16) . .
C38 C40 C42 C43 93.8(14) . .
C41 C42 C43 C44 1.4(19) . .
C40 C42 C43 C44 -175.7(11) . .
C42 C43 C44 C45 -4(2) . .
C42 C43 C44 S4 -176.9(9) . .
C43 C44 C45 C46 5(2) . 6_656
S4 C44 C45 C46 178.1(10) . 6_656
C21 C20 C47 C46 -87.8(16) . .
C24 C20 C47 C46 86.2(17) . .
C41 C46 C47 C20 -91.8(17) 6_656 .
C45 C46 C47 C20 86.0(16) 6_656 .
C21 C22 S1 O7B -90.0(16) . .
C23 C22 S1 O7B 90.0(15) . .
C21 C22 S1 O6B -152.3(18) . .
C23 C22 S1 O6B 27.6(18) . .
C21 C22 S1 O6A 23(2) . .
C23 C22 S1 O6A -157(2) . .
C21 C22 S1 O5B -20.1(17) . .
C23 C22 S1 O5B 159.9(15) . .
C21 C22 S1 O7A 88.8(16) . .
C23 C22 S1 O7A -91.2(15) . .
C21 C22 S1 O5A 153.6(15) . .
C23 C22 S1 O5A -26.4(16) . .
O7B S1 O5A O6B -19(2) . .
O6A S1 O5A O6B -139(2) . .
O5B S1 O5A O6B -94(3) . .
O7A S1 O5A O6B -167(2) . .
C22 S1 O5A O6B 96(2) . .
O7B S1 O5A O7A 147.6(17) . .
O6B S1 O5A O7A 167(2) . .
O6A S1 O5A O7A 27(2) . .
O5B S1 O5A O7A 72(3) . .
C22 S1 O5A O7A -97.8(14) . .
O7B S1 O6A O5B 17(3) . .
O6B S1 O6A O5B 76(4) . .
O7A S1 O6A O5B 166(3) . .
O5A S1 O6A O5B 139(2) . .
C22 S1 O6A O5B -95(2) . .
O7B S1 O6A O7A -148.6(16) . .
O6B S1 O6A O7A -90(4) . .
O5B S1 O6A O7A -166(3) . .
O5A S1 O6A O7A -27(2) . .
C22 S1 O6A O7A 98.7(15) . .
O6A S1 O7B O6B 146(2) . .
O5B S1 O7B O6B 158(2) . .
O7A S1 O7B O6B 82(3) . .
O5A S1 O7B O6B 17(2) . .
C22 S1 O7B O6B -99.9(17) . .
O6B S1 O7B O5B -158(2) . .
O6A S1 O7B O5B -12(2) . .
O7A S1 O7B O5B -75(3) . .
O5A S1 O7B O5B -140.5(16) . .
C22 S1 O7B O5B 102.4(13) . .
O7A O6A O5B S1 16(3) . .
S1 O6A O5B O7B -17(3) . .
O7A O6A O5B O7B -2(6) . .
O7B S1 O5B O6A -162(3) . .
O6B S1 O5B O6A -139(3) . .
O7A S1 O5B O6A -13(3) . .
O5A S1 O5B O6A -72(4) . .
C22 S1 O5B O6A 98(3) . .
O6B S1 O5B O7B 23(2) . .
O6A S1 O5B O7B 162(3) . .
O7A S1 O5B O7B 149.0(15) . .
O5A S1 O5B O7B 90(3) . .
C22 S1 O5B O7B -100.0(13) . .
S1 O7B O5B O6A 20(3) . .
O6B O7B O5B O6A -2(5) . .
O6B O7B O5B S1 -22(2) . .
S1 O5A O6B O7B 21(3) . .
O7A O5A O6B O7B 8(5) . .
O7A O5A O6B S1 -13(2) . .
S1 O7B O6B O5A -23(3) . .
O5B O7B O6B O5A -2(4) . .
O5B O7B O6B S1 21(2) . .
O7B S1 O6B O5A 159(3) . .
O6A S1 O6B O5A 86(4) . .
O5B S1 O6B O5A 135(2) . .
O7A S1 O6B O5A 13(2) . .
C22 S1 O6B O5A -102.0(18) . .
O6A S1 O6B O7B -73(4) . .
O5B S1 O6B O7B -24(2) . .
O7A S1 O6B O7B -146.3(18) . .
O5A S1 O6B O7B -159(3) . .
C22 S1 O6B O7B 98.9(15) . .
O7B S1 O7A O5A -78(3) . .
O6B S1 O7A O5A -11(2) . .
O6A S1 O7A O5A -153(2) . .
O5B S1 O7A O5A -143.9(16) . .
C22 S1 O7A O5A 103.8(14) . .
O7B S1 O7A O6A 75(3) . .
O6B S1 O7A O6A 142(2) . .
O5B S1 O7A O6A 9(2) . .
O5A S1 O7A O6A 153(2) . .
C22 S1 O7A O6A -102.9(17) . .
O6B O5A O7A S1 13(2) . .
O6B O5A O7A O6A -10(4) . .
S1 O5A O7A O6A -24(2) . .
O5B O6A O7A S1 -17(4) . .
O5B O6A O7A O5A 8(5) . .
S1 O6A O7A O5A 25(2) . .
C32 C31 S2A O16A -146(2) . .
C30 C31 S2A O16A 13(2) . .
S2B C31 S2A O16A 137(2) . .
C32 C31 S2A O15A 4(2) . .
C30 C31 S2A O15A 164.1(19) . .
S2B C31 S2A O15A -72.1(19) . .
C32 C31 S2A O14A 130(2) . .
C30 C31 S2A O14A -70(2) . .
S2B C31 S2A O14A 53.7(18) . .
C32 C31 S2B O15B 50.7(19) . .
C30 C31 S2B O15B -121.2(18) . .
S2A C31 S2B O15B 169(2) . .
C32 C31 S2B O16B -173.7(19) . .
C30 C31 S2B O16B 14(2) . .
S2A C31 S2B O16B -54.9(17) . .
C32 C31 S2B O14B -79.6(18) . .
C30 C31 S2B O14B 108.5(17) . .
S2A C31 S2B O14B 39.2(15) . .
C36 C39 S3 O9A -115.5(18) . .
C37 C39 S3 O9A 63.3(19) . .
C36 C39 S3 O9B 40.0(14) . .
C37 C39 S3 O9B -141.2(13) . .
C36 C39 S3 O8B 163.9(16) . .
C37 C39 S3 O8B -17.4(17) . .
C36 C39 S3 O8A 7.6(16) . .
C37 C39 S3 O8A -173.6(14) . .
C36 C39 S3 O10A 132.7(15) . .
C37 C39 S3 O10A -48.5(15) . .
C36 C39 S3 O10B -85.8(14) . .
C37 C39 S3 O10B 93.0(13) . .
O9A S3 O8A O9B -156(2) . .
O8B S3 O8A O9B -65(3) . .
O10A S3 O8A O9B -32(3) . .
O10B S3 O8A O9B -174(2) . .
C39 S3 O8A O9B 83(2) . .
O9B S3 O9A O10B -58(4) . .
O8B S3 O9A O10B -171(3) . .
O8A S3 O9A O10B -39(3) . .
O10A S3 O9A O10B -168(3) . .
C39 S3 O9A O10B 84(3) . .
O9B S3 O9A O8B 113(2) . .
O8A S3 O9A O8B 132.1(14) . .
O10A S3 O9A O8B 2.5(16) . .
O10B S3 O9A O8B 171(3) . .
C39 S3 O9A O8B -105.7(12) . .
O9A S3 O10A O8B -5(3) . .
O9B S3 O10A O8B -147(3) . .
O8A S3 O10A O8B -131(3) . .
O10B S3 O10A O8B -13(3) . .
C39 S3 O10A O8B 108(3) . .
S3 O10A O8B O9A 5(3) . .
O9A S3 O8B O10A 175(3) . .
O9B S3 O8B O10A 37(3) . .
O8A S3 O8B O10A 68(3) . .
O10B S3 O8B O10A 171(2) . .
C39 S3 O8B O10A -80(3) . .
O9B S3 O8B O9A -138.7(16) . .
O8A S3 O8B O9A -107(2) . .
O10A S3 O8B O9A -175(3) . .
O10B S3 O8B O9A -4.7(16) . .
C39 S3 O8B O9A 104.6(13) . .
O10B O9A O8B O10A 9(8) . .
S3 O9A O8B O10A -6(4) . .
O10B O9A O8B S3 15(5) . .
O9A S3 O9B O8A 36(4) . .
O8B S3 O9B O8A 134(2) . .
O10A S3 O9B O8A 152(2) . .
O10B S3 O9B O8A 7(3) . .
C39 S3 O9B O8A -107(2) . .
O8B O9A O10B S3 -12(4) . .
O9B S3 O10B O9A 141(3) . .
O8B S3 O10B O9A 9(3) . .
O8A S3 O10B O9A 145(3) . .
O10A S3 O10B O9A 16(4) . .
C39 S3 O10B O9A -104(3) . .
C45 C44 S4 O13A 167.0(16) . .
C43 C44 S4 O13A -20.0(18) . .
C45 C44 S4 O11A 61(2) . .
C43 C44 S4 O11A -126(2) . .
C45 C44 S4 O13B 19(2) . .
C43 C44 S4 O13B -167.8(18) . .
C45 C44 S4 O12A -73.2(14) . .
C43 C44 S4 O12A 99.9(13) . .
C45 C44 S4 O12B 106.9(16) . .
C43 C44 S4 O12B -80.0(16) . .
C45 C44 S4 O11B -172.3(15) . .
C43 C44 S4 O11B 0.7(16) . .
O13A S4 O11A O13B 144(3) . .
O12A S4 O11A O13B 21(4) . .
O12B S4 O11A O13B 180(4) . .
O11B S4 O11A O13B 145(3) . .
C44 S4 O11A O13B -101(3) . .
O13A S4 O11A O12B -36(2) . .
O13B S4 O11A O12B -180(4) . .
O12A S4 O11A O12B -158.6(19) . .
O11B S4 O11A O12B -35(3) . .
C44 S4 O11A O12B 79(2) . .
O11A S4 O13A O11B 177(4) . .
O13B S4 O13A O11B -155(4) . .
O12A S4 O13A O11B -52(4) . .
O12B S4 O13A O11B 147(5) . .
C44 S4 O13A O11B 64(4) . .
O11A S4 O13A O12B 30(2) . .
O13B S4 O13A O12B 58(2) . .
O12A S4 O13A O12B 161.5(15) . .
O11B S4 O13A O12B -147(5) . .
C44 S4 O13A O12B -82.5(16) . .
O12B O13A O11B S4 106(8) . .
O11A S4 O11B O13A -4(5) . .
O13B S4 O11B O13A 39(6) . .
O12A S4 O11B O13A 133(4) . .
O12B S4 O11B O13A -29(4) . .
C44 S4 O11B O13A -121(4) . .
O13B O11A O12B O13A 28(17) . .
S4 O11A O12B O13A 28.6(18) . .
O13B O11A O12B S4 0(16) . .
O11B O13A O12B O11A -151(8) . .
S4 O13A O12B O11A -31(2) . .
O11B O13A O12B S4 -119(8) . .
O13A S4 O12B O11A 138(3) . .
O13B S4 O12B O11A 0(3) . .
O12A S4 O12B O11A 70(5) . .
O11B S4 O12B O11A 150(3) . .
C44 S4 O12B O11A -110(2) . .
O11A S4 O12B O13A -138(3) . .
O13B S4 O12B O13A -137.8(19) . .
O12A S4 O12B O13A -68(5) . .
O11B S4 O12B O13A 12.3(18) . .
C44 S4 O12B O13A 111.9(15) . .
O12B O11A O13B S4 0(16) . .
O13A S4 O13B O11A -48(4) . .
O12A S4 O13B O11A -163(3) . .
O12B S4 O13B O11A 0(3) . .
O11B S4 O13B O11A -66(5) . .
C44 S4 O13B O11A 93(3) . .
N1C C2C C3C C3C 179(3) . 7
N1B C2B C3B C4B -118(6) . .
C2B C3B C4B C5B 162(4) . .
C3B C4B C5B N6B -101(10) . .
N1D C2D C3D C4D -172(4) . .
C2D C3D C4D C5D -148(6) . .
C3D C4D C5D N6D 144(7) . .

loop_
_platon_squeeze_void_nr
_platon_squeeze_void_average_x
_platon_squeeze_void_average_y
_platon_squeeze_void_average_z
_platon_squeeze_void_volume
_platon_squeeze_void_count_electrons
1 0.411 0.250 0.661 1090.1 48.8
2 -0.086 0.750 0.664 1090.1 48.8
